data_1565757
loop_
_publ_author_name
'Konovalov, Dmitriy I.'
'Ivanov, Anton A.'
'Vorotnikov, Yuri A.'
'Brylev, Konstantin A.'
'Eltsov, Ilia V.'
'Kuratieva, Natalia V.'
'Kitamura, Noboru'
'Mironov, Yuri V.'
'Shestopalov, Michael A.'

_publ_section_title
;
 Synthesis and luminescence properties of apically homoleptic octahedral
 rhenium clusters with pyrazole and 3,5-dimethylpyrazole
;
_journal_name_full 'Inorganica Chimica Acta'
_journal_page_first 119128
_journal_paper_doi 10.1016/j.ica.2019.119128
_journal_volume 498
_journal_year 2019
_chemical_formula_moiety 'C30 H48 N12 Re6 S8, 2(C5 H8 N2), 2(Cl)'
_chemical_formula_sum 'C40 H64 Cl2 N16 Re6 S8'
_chemical_formula_weight 2213.65
_space_group_crystal_system monoclinic
_space_group_IT_number 14
_space_group_name_Hall '-P 2ybc'
_space_group_name_H-M_alt 'P 1 21/c 1'
_atom_sites_solution_hydrogens geom
_atom_sites_solution_primary direct
_atom_sites_solution_secondary difmap
_cell_angle_alpha 90
_cell_angle_beta 92.4940(10)
_cell_angle_gamma 90
_cell_formula_units_Z 2
_cell_length_a 11.8451(2)
_cell_length_b 17.9278(4)
_cell_length_c 13.5985(3)
_cell_measurement_reflns_used 9921
_cell_measurement_temperature 150(2)
_cell_measurement_theta_max 27.53
_cell_measurement_theta_min 2.51
_cell_volume 2885.00(10)
_computing_cell_refinement 'Bruker SAINT'
_computing_data_collection 'Bruker APEX2'
_computing_data_reduction 'Bruker SAINT'
_computing_molecular_graphics 'Bruker SHELXTL'
_computing_publication_material 'Bruker SHELXTL'
_computing_structure_refinement 'Bruker SHELXTL'
_computing_structure_solution 'Bruker SHELXTL'
_diffrn_ambient_temperature 150(2)
_diffrn_detector_area_resol_mean 25
_diffrn_measured_fraction_theta_full 0.999
_diffrn_measured_fraction_theta_max 0.997
_diffrn_measurement_device_type 'Bruker Apex DUO CCD area-detector'
_diffrn_measurement_method '\f scans'
_diffrn_radiation_monochromator graphite
_diffrn_radiation_probe x-ray
_diffrn_radiation_type MoK\a
_diffrn_radiation_wavelength 0.71073
_diffrn_reflns_av_R_equivalents 0.0268
_diffrn_reflns_av_unetI/netI 0.0230
_diffrn_reflns_Laue_measured_fraction_full 0.999
_diffrn_reflns_Laue_measured_fraction_max 0.997
_diffrn_reflns_limit_h_max 15
_diffrn_reflns_limit_h_min -15
_diffrn_reflns_limit_k_max 22
_diffrn_reflns_limit_k_min -23
_diffrn_reflns_limit_l_max 17
_diffrn_reflns_limit_l_min -17
_diffrn_reflns_number 26126
_diffrn_reflns_point_group_measured_fraction_full 0.999
_diffrn_reflns_point_group_measured_fraction_max 0.997
_diffrn_reflns_theta_full 25.250
_diffrn_reflns_theta_max 27.526
_diffrn_reflns_theta_min 2.062
_diffrn_standards_decay_% 0
_diffrn_standards_number 0
_exptl_absorpt_coefficient_mu 12.965
_exptl_absorpt_correction_T_max 0.746
_exptl_absorpt_correction_T_min 0.582
_exptl_absorpt_correction_type multi-scan
_exptl_absorpt_process_details 'Bruker SADABS'
_exptl_crystal_colour orange
_exptl_crystal_density_diffrn 2.548
_exptl_crystal_description prism
_exptl_crystal_F_000 2056
_exptl_crystal_size_max 0.220
_exptl_crystal_size_mid 0.180
_exptl_crystal_size_min 0.180
_refine_diff_density_max 0.588
_refine_diff_density_min -0.718
_refine_diff_density_rms 0.121
_refine_ls_extinction_coef .
_refine_ls_extinction_method none
_refine_ls_goodness_of_fit_ref 1.090
_refine_ls_hydrogen_treatment constr
_refine_ls_matrix_type full
_refine_ls_number_parameters 332
_refine_ls_number_reflns 6626
_refine_ls_number_restraints 0
_refine_ls_restrained_S_all 1.090
_refine_ls_R_factor_all 0.0187
_refine_ls_R_factor_gt 0.0164
_refine_ls_shift/su_max 0.003
_refine_ls_shift/su_mean 0.000
_refine_ls_structure_factor_coef Fsqd
_refine_ls_weighting_details 'w=1/[\s^2^(Fo^2^)+(0.0086P)^2^+2.2783P] where P=(Fo^2^+2Fc^2^)/3'
_refine_ls_weighting_scheme calc
_refine_ls_wR_factor_gt 0.0343
_refine_ls_wR_factor_ref 0.0348
_reflns_Friedel_coverage 0.000
_reflns_Friedel_fraction_full .
_reflns_Friedel_fraction_max .
_reflns_number_gt 6178
_reflns_number_total 6626
_reflns_threshold_expression >2\s(I)
_cod_data_source_file 3Cl22Me2pzH.cif
_cod_data_source_block win126
_cod_original_sg_symbol_H-M 'P 21/c'
_cod_database_code 1565757
_shelx_space_group_comment
;
The symmetry employed for this shelxl refinement is uniquely defined
by the following loop, which should always be used as a source of
symmetry information in preference to the above space-group names.
They are only intended as comments.
;
_shelx_estimated_absorpt_t_min 0.163
_shelx_estimated_absorpt_t_max 0.204

loop_
_space_group_symop_operation_xyz
'x, y, z'
'-x, y+1/2, -z+1/2'
'-x, -y, -z'
'x, -y-1/2, z-1/2'

loop_
_atom_site_label
_atom_site_type_symbol
_atom_site_fract_x
_atom_site_fract_y
_atom_site_fract_z
_atom_site_U_iso_or_equiv
_atom_site_adp_type
_atom_site_occupancy
_atom_site_site_symmetry_order
_atom_site_calc_flag
_atom_site_refinement_flags_posn
_atom_site_refinement_flags_adp
_atom_site_refinement_flags_occupancy
_atom_site_disorder_assembly
_atom_site_disorder_group
Re1 Re 0.46197(2) -0.03643(2) 0.87648(2) 0.00831(3) Uani 1 1 d . . . . .
S1 S 0.28006(6) 0.01904(4) 0.89515(6) 0.01157(15) Uani 1 1 d . . . . .
Re2 Re 0.63595(2) 0.03234(2) 0.95648(2) 0.00832(3) Uani 1 1 d . . . . .
S2 S 0.64982(6) -0.08682(4) 0.87652(6) 0.01196(15) Uani 1 1 d . . . . .
Re3 Re 0.43498(2) 0.08999(2) 0.96597(2) 0.00836(3) Uani 1 1 d . . . . .
S3 S 0.60163(6) 0.14684(4) 1.04102(6) 0.01153(15) Uani 1 1 d . . . . .
S4 S 0.53078(6) 0.08018(4) 0.81378(6) 0.01169(15) Uani 1 1 d . . . . .
Cl11 Cl 0.18332(7) 0.08915(5) 0.66717(6) 0.02051(17) Uani 1 1 d . . . . .
N11 N 0.4171(2) -0.07380(14) 0.72780(18) 0.0119(5) Uani 1 1 d . . . . .
C11 C 0.3737(3) -0.0521(2) 0.5685(2) 0.0212(7) Uani 1 1 d . . . . .
N12 N 0.3841(2) -0.02231(15) 0.65865(19) 0.0161(6) Uani 1 1 d . . . . .
H12 H 0.3711 0.0249 0.6717 0.019 Uiso 1 1 calc R U . . .
C12 C 0.4015(3) -0.1258(2) 0.5786(3) 0.0238(8) Uani 1 1 d . . . . .
H12A H 0.4025 -0.1619 0.5275 0.029 Uiso 1 1 calc R U . . .
C13 C 0.4278(2) -0.13797(18) 0.6780(2) 0.0164(7) Uani 1 1 d . . . . .
C14 C 0.3395(3) -0.0058(2) 0.4803(3) 0.0321(9) Uani 1 1 d . . . . .
H14A H 0.2585 0.0053 0.4811 0.048 Uiso 1 1 calc R U . . .
H14B H 0.3554 -0.0333 0.4202 0.048 Uiso 1 1 calc R U . . .
H14C H 0.3824 0.0410 0.4821 0.048 Uiso 1 1 calc R U . . .
C15 C 0.4648(3) -0.20943(19) 0.7243(3) 0.0237(8) Uani 1 1 d . . . . .
H15A H 0.5458 -0.2070 0.7420 0.035 Uiso 1 1 calc R U . . .
H15B H 0.4504 -0.2504 0.6777 0.035 Uiso 1 1 calc R U . . .
H15C H 0.4226 -0.2180 0.7836 0.035 Uiso 1 1 calc R U . . .
N21 N 0.8014(2) 0.06856(14) 0.91668(19) 0.0124(5) Uani 1 1 d . . . . .
C21 C 0.9744(2) 0.11294(18) 0.9531(2) 0.0171(7) Uani 1 1 d . . . . .
N22 N 0.8717(2) 0.10088(14) 0.98697(19) 0.0137(5) Uani 1 1 d . . . . .
H22 H 0.8518 0.1123 1.0467 0.016 Uiso 1 1 calc R U . . .
C22 C 0.9726(3) 0.08836(19) 0.8572(2) 0.0190(7) Uani 1 1 d . . . . .
H22A H 1.0330 0.0898 0.8136 0.023 Uiso 1 1 calc R U . . .
C23 C 0.8642(3) 0.06091(18) 0.8374(2) 0.0146(6) Uani 1 1 d . . . . .
C24 C 1.0657(3) 0.1474(2) 1.0168(3) 0.0283(9) Uani 1 1 d . . . . .
H24A H 1.1345 0.1518 0.9798 0.042 Uiso 0.5 1 calc R U P . .
H24B H 1.0417 0.1970 1.0378 0.042 Uiso 0.5 1 calc R U P . .
H24C H 1.0808 0.1160 1.0749 0.042 Uiso 0.5 1 calc R U P . .
H24D H 1.0369 0.1580 1.0818 0.042 Uiso 0.5 1 calc R U P . .
H24E H 1.1296 0.1128 1.0239 0.042 Uiso 0.5 1 calc R U P . .
H24F H 1.0905 0.1939 0.9867 0.042 Uiso 0.5 1 calc R U P . .
C25 C 0.8189(3) 0.0268(2) 0.7431(2) 0.0237(8) Uani 1 1 d . . . . .
H25A H 0.8174 -0.0276 0.7499 0.036 Uiso 1 1 calc R U . . .
H25B H 0.8675 0.0405 0.6895 0.036 Uiso 1 1 calc R U . . .
H25C H 0.7421 0.0451 0.7283 0.036 Uiso 1 1 calc R U . . .
N31 N 0.34806(19) 0.19251(14) 0.92369(19) 0.0116(5) Uani 1 1 d . . . . .
C31 C 0.2286(2) 0.26160(18) 0.8296(3) 0.0179(7) Uani 1 1 d . . . . .
N32 N 0.2831(2) 0.19620(14) 0.83838(19) 0.0137(5) Uani 1 1 d . . . . .
H32 H 0.2777 0.1601 0.7946 0.016 Uiso 1 1 calc R U . . .
C32 C 0.2591(3) 0.30210(18) 0.9119(3) 0.0202(7) Uani 1 1 d . . . . .
H32A H 0.2341 0.3509 0.9272 0.024 Uiso 1 1 calc R U . . .
C33 C 0.3333(3) 0.25856(17) 0.9689(2) 0.0159(7) Uani 1 1 d . . . . .
C34 C 0.1521(3) 0.2795(2) 0.7429(3) 0.0245(8) Uani 1 1 d . . . . .
H34A H 0.1960 0.3019 0.6911 0.037 Uiso 1 1 calc R U . . .
H34B H 0.0941 0.3149 0.7626 0.037 Uiso 1 1 calc R U . . .
H34C H 0.1158 0.2337 0.7182 0.037 Uiso 1 1 calc R U . . .
C35 C 0.3870(3) 0.27804(18) 1.0664(2) 0.0194(7) Uani 1 1 d . . . . .
H35A H 0.3592 0.2443 1.1167 0.029 Uiso 1 1 calc R U . . .
H35B H 0.3680 0.3296 1.0831 0.029 Uiso 1 1 calc R U . . .
H35C H 0.4692 0.2730 1.0638 0.029 Uiso 1 1 calc R U . . .
N1S N 0.1249(2) -0.09269(16) 0.7288(2) 0.0226(6) Uani 1 1 d . . . . .
H1S H 0.1184 -0.0439 0.7321 0.027 Uiso 1 1 calc R U . . .
C1S C 0.1093(3) -0.1321(2) 0.6443(3) 0.0240(8) Uani 1 1 d . . . . .
N2S N 0.1516(2) -0.13669(16) 0.8077(2) 0.0220(6) Uani 1 1 d . . . . .
C2S C 0.1271(3) -0.2053(2) 0.6702(3) 0.0276(8) Uani 1 1 d . . . . .
H2S H 0.1234 -0.2473 0.6276 0.033 Uiso 1 1 calc R U . . .
C3S C 0.1518(3) -0.2057(2) 0.7715(3) 0.0230(8) Uani 1 1 d . . . . .
C4S C 0.1735(3) -0.2706(2) 0.8377(3) 0.0362(10) Uani 1 1 d . . . . .
H4S1 H 0.1947 -0.2528 0.9041 0.054 Uiso 1 1 calc R U . . .
H4S2 H 0.2352 -0.3007 0.8127 0.054 Uiso 1 1 calc R U . . .
H4S3 H 0.1050 -0.3011 0.8398 0.054 Uiso 1 1 calc R U . . .
C5S C 0.0771(4) -0.0956(3) 0.5484(3) 0.0426(11) Uani 1 1 d . . . . .
H5S1 H 0.0795 -0.0413 0.5565 0.064 Uiso 1 1 calc R U . . .
H5S2 H 0.0005 -0.1109 0.5271 0.064 Uiso 1 1 calc R U . . .
H5S3 H 0.1302 -0.1106 0.4988 0.064 Uiso 1 1 calc R U . . .

loop_
_atom_site_aniso_label
_atom_site_aniso_U_11
_atom_site_aniso_U_22
_atom_site_aniso_U_33
_atom_site_aniso_U_23
_atom_site_aniso_U_13
_atom_site_aniso_U_12
Re1 0.00851(5) 0.00830(6) 0.00804(6) -0.00088(4) -0.00053(4) 0.00012(4)
S1 0.0096(3) 0.0132(4) 0.0118(4) -0.0005(3) -0.0012(3) 0.0007(3)
Re2 0.00779(5) 0.00864(6) 0.00848(6) -0.00049(4) -0.00020(4) -0.00014(4)
S2 0.0116(3) 0.0113(4) 0.0130(4) -0.0020(3) 0.0009(3) 0.0014(3)
Re3 0.00835(5) 0.00767(6) 0.00900(6) -0.00025(4) -0.00053(4) 0.00071(4)
S3 0.0119(3) 0.0096(4) 0.0130(4) -0.0011(3) -0.0005(3) -0.0015(3)
S4 0.0130(3) 0.0111(4) 0.0108(4) 0.0014(3) 0.0000(3) 0.0003(3)
Cl11 0.0226(4) 0.0208(4) 0.0181(4) 0.0012(3) 0.0001(3) 0.0019(3)
N11 0.0114(12) 0.0159(14) 0.0081(13) -0.0008(10) -0.0023(10) -0.0005(10)
C11 0.0186(16) 0.034(2) 0.0111(17) -0.0014(15) -0.0022(13) 0.0017(14)
N12 0.0205(13) 0.0150(14) 0.0124(14) -0.0011(11) -0.0033(11) 0.0006(11)
C12 0.0260(18) 0.029(2) 0.0157(18) -0.0113(15) -0.0027(14) 0.0031(15)
C13 0.0115(14) 0.0196(17) 0.0181(17) -0.0051(13) -0.0003(13) -0.0007(12)
C14 0.040(2) 0.040(2) 0.0155(19) 0.0008(17) -0.0052(16) 0.0049(18)
C15 0.0319(18) 0.0176(18) 0.0213(19) -0.0073(14) -0.0011(15) 0.0038(14)
N21 0.0110(12) 0.0143(13) 0.0117(13) -0.0020(11) -0.0028(10) -0.0012(10)
C21 0.0131(14) 0.0190(17) 0.0193(18) -0.0012(13) 0.0003(13) -0.0027(12)
N22 0.0130(12) 0.0199(14) 0.0081(13) -0.0036(11) 0.0003(10) -0.0041(10)
C22 0.0150(15) 0.0233(18) 0.0188(18) 0.0012(14) 0.0043(13) -0.0011(13)
C23 0.0161(15) 0.0159(16) 0.0119(16) 0.0009(13) 0.0016(12) 0.0009(12)
C24 0.0162(16) 0.045(2) 0.024(2) -0.0076(17) -0.0004(15) -0.0078(16)
C25 0.0244(17) 0.032(2) 0.0143(18) -0.0073(15) 0.0014(14) -0.0071(15)
N31 0.0100(11) 0.0117(13) 0.0132(14) 0.0006(10) 0.0009(10) 0.0022(10)
C31 0.0120(14) 0.0155(16) 0.0262(19) 0.0076(14) 0.0011(13) 0.0038(12)
N32 0.0140(12) 0.0125(13) 0.0146(14) 0.0013(11) -0.0015(10) 0.0012(10)
C32 0.0171(15) 0.0130(16) 0.030(2) 0.0002(14) -0.0008(14) 0.0040(12)
C33 0.0164(15) 0.0118(16) 0.0199(18) -0.0001(13) 0.0029(13) -0.0013(12)
C34 0.0211(16) 0.0229(19) 0.029(2) 0.0088(16) -0.0061(15) 0.0066(14)
C35 0.0210(16) 0.0164(17) 0.0206(18) -0.0020(14) 0.0004(14) 0.0030(13)
N1S 0.0277(15) 0.0189(15) 0.0208(16) -0.0024(12) -0.0010(12) -0.0011(12)
C1S 0.0248(17) 0.029(2) 0.0186(19) -0.0027(15) -0.0007(14) -0.0110(15)
N2S 0.0231(14) 0.0252(16) 0.0176(15) 0.0000(12) -0.0012(12) -0.0055(12)
C2S 0.035(2) 0.027(2) 0.022(2) -0.0073(16) 0.0021(16) -0.0074(16)
C3S 0.0211(16) 0.0235(19) 0.024(2) -0.0029(15) 0.0004(15) -0.0046(14)
C4S 0.042(2) 0.027(2) 0.039(3) 0.0068(18) -0.0056(19) -0.0071(18)
C5S 0.054(3) 0.046(3) 0.027(2) 0.006(2) -0.010(2) -0.014(2)

loop_
_atom_type_symbol
_atom_type_description
_atom_type_scat_dispersion_real
_atom_type_scat_dispersion_imag
_atom_type_scat_source
C C 0.0033 0.0016 'International Tables Vol C Tables 4.2.6.8 and 6.1.1.4'
H H 0.0000 0.0000 'International Tables Vol C Tables 4.2.6.8 and 6.1.1.4'
N N 0.0061 0.0033 'International Tables Vol C Tables 4.2.6.8 and 6.1.1.4'
S S 0.1246 0.1234 'International Tables Vol C Tables 4.2.6.8 and 6.1.1.4'
Cl Cl 0.1484 0.1585 'International Tables Vol C Tables 4.2.6.8 and 6.1.1.4'
Re Re -1.0185 7.2310 'International Tables Vol C Tables 4.2.6.8 and 6.1.1.4'

loop_
_geom_angle_atom_site_label_1
_geom_angle_atom_site_label_2
_geom_angle_atom_site_label_3
_geom_angle
_geom_angle_site_symmetry_1
_geom_angle_site_symmetry_3
N11 Re1 S1 92.41(7) . .
N11 Re1 S2 94.19(7) . .
S1 Re1 S2 173.39(3) . .
N11 Re1 S3 96.37(7) . 3_657
S1 Re1 S3 89.47(3) . 3_657
S2 Re1 S3 89.96(2) . 3_657
N11 Re1 S4 90.63(7) . .
S1 Re1 S4 89.83(3) . .
S2 Re1 S4 89.93(2) . .
S3 Re1 S4 172.98(3) 3_657 .
N11 Re1 Re2 136.24(6) . 3_657
S1 Re1 Re2 57.154(19) . 3_657
S2 Re1 Re2 117.362(19) . 3_657
S3 Re1 Re2 57.026(18) 3_657 3_657
S4 Re1 Re2 117.087(19) . 3_657
N11 Re1 Re3 132.40(7) . .
S1 Re1 Re3 57.254(18) . .
S2 Re1 Re3 117.438(18) . .
S3 Re1 Re3 116.782(19) 3_657 .
S4 Re1 Re3 57.331(18) . .
Re2 Re1 Re3 59.793(5) 3_657 .
N11 Re1 Re2 133.84(6) . .
S1 Re1 Re2 117.324(19) . .
S2 Re1 Re2 57.353(18) . .
S3 Re1 Re2 116.909(18) 3_657 .
S4 Re1 Re2 57.527(18) . .
Re2 Re1 Re2 89.806(5) 3_657 .
Re3 Re1 Re2 60.117(4) . .
N11 Re1 Re3 137.62(7) . 3_657
S1 Re1 Re3 117.223(19) . 3_657
S2 Re1 Re3 57.294(19) . 3_657
S3 Re1 Re3 57.259(17) 3_657 3_657
S4 Re1 Re3 117.193(18) . 3_657
Re2 Re1 Re3 60.102(4) 3_657 3_657
Re3 Re1 Re3 89.949(5) . 3_657
Re2 Re1 Re3 59.705(4) . 3_657
Re2 S1 Re1 65.617(19) 3_657 .
Re2 S1 Re3 65.374(19) 3_657 .
Re1 S1 Re3 65.614(18) . .
N21 Re2 S1 88.76(7) . 3_657
N21 Re2 S3 92.15(7) . .
S1 Re2 S3 89.90(3) 3_657 .
N21 Re2 S2 94.20(7) . .
S1 Re2 S2 90.30(3) 3_657 .
S3 Re2 S2 173.65(2) . .
N21 Re2 S4 97.70(7) . .
S1 Re2 S4 173.52(2) 3_657 .
S3 Re2 S4 89.37(3) . .
S2 Re2 S4 89.72(3) . .
N21 Re2 Re3 132.22(7) . 3_657
S1 Re2 Re3 57.411(18) 3_657 3_657
S3 Re2 Re3 117.734(19) . 3_657
S2 Re2 Re3 57.438(19) . 3_657
S4 Re2 Re3 117.546(18) . 3_657
N21 Re2 Re1 131.05(7) . 3_657
S1 Re2 Re1 57.228(18) 3_657 3_657
S3 Re2 Re1 57.616(18) . 3_657
S2 Re2 Re1 117.546(19) . 3_657
S4 Re2 Re1 117.269(18) . 3_657
Re3 Re2 Re1 60.156(4) 3_657 3_657
N21 Re2 Re1 138.65(7) . .
S1 Re2 Re1 117.585(18) 3_657 .
S3 Re2 Re1 117.338(17) . .
S2 Re2 Re1 57.193(17) . .
S4 Re2 Re1 57.365(18) . .
Re3 Re2 Re1 60.219(4) 3_657 .
Re1 Re2 Re1 90.194(5) 3_657 .
N21 Re2 Re3 137.39(7) . .
S1 Re2 Re3 117.271(18) 3_657 .
S3 Re2 Re3 57.421(17) . .
S2 Re2 Re3 117.099(17) . .
S4 Re2 Re3 57.218(18) . .
Re3 Re2 Re3 90.142(5) 3_657 .
Re1 Re2 Re3 60.076(5) 3_657 .
Re1 Re2 Re3 59.938(4) . .
Re1 S2 Re3 65.563(19) . 3_657
Re1 S2 Re2 65.455(19) . .
Re3 S2 Re2 65.116(19) 3_657 .
N31 Re3 S1 89.82(7) . .
N31 Re3 S2 92.53(7) . 3_657
S1 Re3 S2 90.18(3) . 3_657
N31 Re3 S3 97.15(7) . .
S1 Re3 S3 173.01(3) . .
S2 Re3 S3 89.94(3) 3_657 .
N31 Re3 S4 94.01(7) . .
S1 Re3 S4 89.83(3) . .
S2 Re3 S4 173.46(3) 3_657 .
S3 Re3 S4 89.25(3) . .
N31 Re3 Re2 131.76(6) . 3_657
S1 Re3 Re2 57.214(18) . 3_657
S2 Re3 Re2 57.447(18) 3_657 3_657
S3 Re3 Re2 117.404(19) . 3_657
S4 Re3 Re2 117.466(18) . 3_657
N31 Re3 Re1 132.89(7) . .
S1 Re3 Re1 57.132(18) . .
S2 Re3 Re1 117.450(18) 3_657 .
S3 Re3 Re1 116.883(18) . .
S4 Re3 Re1 57.452(18) . .
Re2 Re3 Re1 60.051(5) 3_657 .
N31 Re3 Re1 136.89(7) . 3_657
S1 Re3 Re1 117.245(19) . 3_657
S2 Re3 Re1 57.141(17) 3_657 3_657
S3 Re3 Re1 57.383(18) . 3_657
S4 Re3 Re1 117.294(18) . 3_657
Re2 Re3 Re1 60.076(4) 3_657 3_657
Re1 Re3 Re1 90.051(5) . 3_657
N31 Re3 Re2 138.31(6) . .
S1 Re3 Re2 117.032(18) . .
S2 Re3 Re2 116.928(18) 3_657 .
S3 Re3 Re2 56.958(18) . .
S4 Re3 Re2 57.499(17) . .
Re2 Re3 Re2 89.856(5) 3_657 .
Re1 Re3 Re2 59.946(4) . .
Re1 Re3 Re2 59.821(5) 3_657 .
Re2 S3 Re3 65.621(19) . .
Re2 S3 Re1 65.359(19) . 3_657
Re3 S3 Re1 65.359(19) . 3_657
Re3 S4 Re1 65.217(19) . .
Re3 S4 Re2 65.283(19) . .
Re1 S4 Re2 65.108(19) . .
C13 N11 N12 105.2(2) . .
C13 N11 Re1 135.1(2) . .
N12 N11 Re1 118.96(19) . .
N12 C11 C12 106.3(3) . .
N12 C11 C14 121.5(3) . .
C12 C11 C14 132.2(3) . .
C11 N12 N11 112.0(3) . .
C11 N12 H12 124.0 . .
N11 N12 H12 124.0 . .
C11 C12 C13 107.0(3) . .
C11 C12 H12A 126.5 . .
C13 C12 H12A 126.5 . .
N11 C13 C12 109.5(3) . .
N11 C13 C15 123.9(3) . .
C12 C13 C15 126.6(3) . .
C11 C14 H14A 109.5 . .
C11 C14 H14B 109.5 . .
H14A C14 H14B 109.5 . .
C11 C14 H14C 109.5 . .
H14A C14 H14C 109.5 . .
H14B C14 H14C 109.5 . .
C13 C15 H15A 109.5 . .
C13 C15 H15B 109.5 . .
H15A C15 H15B 109.5 . .
C13 C15 H15C 109.5 . .
H15A C15 H15C 109.5 . .
H15B C15 H15C 109.5 . .
C23 N21 N22 105.3(2) . .
C23 N21 Re2 135.4(2) . .
N22 N21 Re2 118.95(19) . .
N22 C21 C22 107.3(3) . .
N22 C21 C24 121.0(3) . .
C22 C21 C24 131.7(3) . .
C21 N22 N21 111.3(3) . .
C21 N22 H22 124.4 . .
N21 N22 H22 124.4 . .
C21 C22 C23 105.9(3) . .
C21 C22 H22A 127.0 . .
C23 C22 H22A 127.0 . .
N21 C23 C22 110.3(3) . .
N21 C23 C25 122.6(3) . .
C22 C23 C25 127.2(3) . .
C21 C24 H24A 109.5 . .
C21 C24 H24B 109.5 . .
H24A C24 H24B 109.5 . .
C21 C24 H24C 109.5 . .
H24A C24 H24C 109.5 . .
H24B C24 H24C 109.5 . .
C21 C24 H24D 109.5 . .
H24A C24 H24D 141.1 . .
H24B C24 H24D 56.3 . .
H24C C24 H24D 56.3 . .
C21 C24 H24E 109.5 . .
H24A C24 H24E 56.3 . .
H24B C24 H24E 141.1 . .
H24C C24 H24E 56.3 . .
H24D C24 H24E 109.5 . .
C21 C24 H24F 109.5 . .
H24A C24 H24F 56.3 . .
H24B C24 H24F 56.3 . .
H24C C24 H24F 141.1 . .
H24D C24 H24F 109.5 . .
H24E C24 H24F 109.5 . .
C23 C25 H25A 109.5 . .
C23 C25 H25B 109.5 . .
H25A C25 H25B 109.5 . .
C23 C25 H25C 109.5 . .
H25A C25 H25C 109.5 . .
H25B C25 H25C 109.5 . .
C33 N31 N32 105.4(2) . .
C33 N31 Re3 133.8(2) . .
N32 N31 Re3 120.60(19) . .
N32 C31 C32 106.3(3) . .
N32 C31 C34 122.2(3) . .
C32 C31 C34 131.4(3) . .
C31 N32 N31 111.7(3) . .
C31 N32 H32 124.2 . .
N31 N32 H32 124.2 . .
C31 C32 C33 107.3(3) . .
C31 C32 H32A 126.4 . .
C33 C32 H32A 126.4 . .
N31 C33 C32 109.3(3) . .
N31 C33 C35 123.6(3) . .
C32 C33 C35 127.0(3) . .
C31 C34 H34A 109.5 . .
C31 C34 H34B 109.5 . .
H34A C34 H34B 109.5 . .
C31 C34 H34C 109.5 . .
H34A C34 H34C 109.5 . .
H34B C34 H34C 109.5 . .
C33 C35 H35A 109.5 . .
C33 C35 H35B 109.5 . .
H35A C35 H35B 109.5 . .
C33 C35 H35C 109.5 . .
H35A C35 H35C 109.5 . .
H35B C35 H35C 109.5 . .
C1S N1S N2S 112.7(3) . .
C1S N1S H1S 123.7 . .
N2S N1S H1S 123.7 . .
N1S C1S C2S 105.5(3) . .
N1S C1S C5S 122.1(4) . .
C2S C1S C5S 132.4(4) . .
C3S N2S N1S 104.6(3) . .
C1S C2S C3S 106.4(3) . .
C1S C2S H2S 126.8 . .
C3S C2S H2S 126.8 . .
N2S C3S C2S 110.8(3) . .
N2S C3S C4S 120.4(3) . .
C2S C3S C4S 128.7(3) . .
C3S C4S H4S1 109.5 . .
C3S C4S H4S2 109.5 . .
H4S1 C4S H4S2 109.5 . .
C3S C4S H4S3 109.5 . .
H4S1 C4S H4S3 109.5 . .
H4S2 C4S H4S3 109.5 . .
C1S C5S H5S1 109.5 . .
C1S C5S H5S2 109.5 . .
H5S1 C5S H5S2 109.5 . .
C1S C5S H5S3 109.5 . .
H5S1 C5S H5S3 109.5 . .
H5S2 C5S H5S3 109.5 . .

loop_
_geom_bond_atom_site_label_1
_geom_bond_atom_site_label_2
_geom_bond_distance
_geom_bond_site_symmetry_2
Re1 N11 2.174(2) .
Re1 S1 2.3966(7) .
Re1 S2 2.4015(7) .
Re1 S3 2.4120(7) 3_657
Re1 S4 2.4129(7) .
Re1 Re2 2.59608(17) 3_657
Re1 Re3 2.59882(17) .
Re1 Re2 2.59903(16) .
Re1 Re3 2.60276(17) 3_657
S1 Re2 2.3946(7) 3_657
S1 Re3 2.3999(7) .
Re2 N21 2.156(2) .
Re2 S1 2.3946(7) 3_657
Re2 S3 2.3961(7) .
Re2 S2 2.4058(7) .
Re2 S4 2.4172(7) .
Re2 Re3 2.58928(17) 3_657
Re2 Re1 2.59611(17) 3_657
Re2 Re3 2.60351(16) .
S2 Re3 2.4056(8) 3_657
Re3 N31 2.172(2) .
Re3 S2 2.4056(8) 3_657
Re3 S3 2.4086(7) .
Re3 S4 2.4096(8) .
Re3 Re2 2.58930(17) 3_657
Re3 Re1 2.60282(17) 3_657
S3 Re1 2.4120(7) 3_657
N11 C13 1.344(4) .
N11 N12 1.363(3) .
C11 N12 1.338(4) .
C11 C12 1.367(5) .
C11 C14 1.500(5) .
N12 H12 0.8800 .
C12 C13 1.390(5) .
C12 H12A 0.9500 .
C13 C15 1.485(5) .
C14 H14A 0.9800 .
C14 H14B 0.9800 .
C14 H14C 0.9800 .
C15 H15A 0.9800 .
C15 H15B 0.9800 .
C15 H15C 0.9800 .
N21 C23 1.343(4) .
N21 N22 1.368(3) .
C21 N22 1.338(4) .
C21 C22 1.376(4) .
C21 C24 1.489(4) .
N22 H22 0.8800 .
C22 C23 1.390(4) .
C22 H22A 0.9500 .
C23 C25 1.499(4) .
C24 H24A 0.9800 .
C24 H24B 0.9800 .
C24 H24C 0.9800 .
C24 H24D 0.9800 .
C24 H24E 0.9800 .
C24 H24F 0.9800 .
C25 H25A 0.9800 .
C25 H25B 0.9800 .
C25 H25C 0.9800 .
N31 C33 1.349(4) .
N31 N32 1.365(3) .
C31 N32 1.341(4) .
C31 C32 1.370(5) .
C31 C34 1.490(4) .
N32 H32 0.8800 .
C32 C33 1.386(4) .
C32 H32A 0.9500 .
C33 C35 1.487(4) .
C34 H34A 0.9800 .
C34 H34B 0.9800 .
C34 H34C 0.9800 .
C35 H35A 0.9800 .
C35 H35B 0.9800 .
C35 H35C 0.9800 .
N1S C1S 1.355(4) .
N1S N2S 1.358(4) .
N1S H1S 0.8800 .
C1S C2S 1.372(5) .
C1S C5S 1.493(5) .
N2S C3S 1.332(4) .
C2S C3S 1.397(5) .
C2S H2S 0.9500 .
C3S C4S 1.486(5) .
C4S H4S1 0.9800 .
C4S H4S2 0.9800 .
C4S H4S3 0.9800 .
C5S H5S1 0.9800 .
C5S H5S2 0.9800 .
C5S H5S3 0.9800 .
